data_4076905
loop_
_publ_author_name
'Ma, Kuangbiao'
'Fabrizi de Biani, Fabrizia'
'Bolte, Michael'
'Zanello, Piero'
'Wagner, Matthias'

_publ_section_title
;
 Electronic Communication in a Series of Novel Multistep Redox Systems
;
_journal_issue 19
_journal_name_full Organometallics
_journal_page_first 3979
_journal_paper_doi 10.1021/om020284r
_journal_volume 21
_journal_year 2002
_chemical_formula_sum 'C40 H34 B2 F12 Fe2 N4 O P2'
_chemical_formula_weight 1009.97
_chemical_name_systematic ?
_space_group_IT_number 14
_symmetry_cell_setting monoclinic
_symmetry_space_group_name_Hall '-P 2yn'
_symmetry_space_group_name_H-M 'P 1 21/n 1'
_atom_sites_solution_hydrogens geom
_atom_sites_solution_primary direct
_atom_sites_solution_secondary difmap
_audit_creation_method SHELXL-97
_cell_angle_alpha 90.00
_cell_angle_beta 109.285(7)
_cell_angle_gamma 90.00
_cell_formula_units_Z 4
_cell_length_a 14.4740(10)
_cell_length_b 20.416(2)
_cell_length_c 14.5060(10)
_cell_measurement_reflns_used 512
_cell_measurement_temperature 173(2)
_cell_measurement_theta_max 40.0
_cell_measurement_theta_min 2.0
_cell_volume 4046.0(6)
_computing_cell_refinement 'Siemens SMART'
_computing_data_collection 'Siemens SMART'
_computing_data_reduction 'Siemens SAINT'
_computing_molecular_graphics 'XP (Siemens XTL-Plus)'
_computing_structure_refinement 'SHELXL-97 (Sheldrick, 1997)'
_computing_structure_solution 'SHELXS-97 (Sheldrick, 1990)'
_diffrn_ambient_temperature 173(2)
_diffrn_measured_fraction_theta_full 0.844
_diffrn_measured_fraction_theta_max 0.844
_diffrn_measurement_device_type 'Siemens CCD three-circle diffractometer'
_diffrn_measurement_method \w
_diffrn_radiation_monochromator graphite
_diffrn_radiation_source 'fine-focus sealed tube'
_diffrn_radiation_type MoK\a
_diffrn_radiation_wavelength 0.71073
_diffrn_reflns_av_R_equivalents 0.0286
_diffrn_reflns_av_sigmaI/netI 0.0199
_diffrn_reflns_limit_h_max 18
_diffrn_reflns_limit_h_min -21
_diffrn_reflns_limit_k_max 28
_diffrn_reflns_limit_k_min -28
_diffrn_reflns_limit_l_max 21
_diffrn_reflns_limit_l_min -20
_diffrn_reflns_number 96799
_diffrn_reflns_theta_full 32.29
_diffrn_reflns_theta_max 32.29
_diffrn_reflns_theta_min 1.72
_diffrn_standards_decay_% 0
_diffrn_standards_interval_time 1000
_diffrn_standards_number 123
_exptl_absorpt_coefficient_mu 0.892
_exptl_absorpt_correction_T_max 0.8144
_exptl_absorpt_correction_T_min 0.6077
_exptl_absorpt_correction_type empirical
_exptl_absorpt_process_details 'SADABS (Sheldrick, 1996)'
_exptl_crystal_colour black
_exptl_crystal_density_diffrn 1.658
_exptl_crystal_density_method 'not measured'
_exptl_crystal_description block
_exptl_crystal_F_000 2040
_exptl_crystal_size_max 0.62
_exptl_crystal_size_mid 0.58
_exptl_crystal_size_min 0.24
_refine_diff_density_max 0.669
_refine_diff_density_min -0.649
_refine_diff_density_rms 0.066
_refine_ls_extinction_method none
_refine_ls_goodness_of_fit_ref 1.009
_refine_ls_hydrogen_treatment mixed
_refine_ls_matrix_type full
_refine_ls_number_parameters 568
_refine_ls_number_reflns 12154
_refine_ls_number_restraints 0
_refine_ls_restrained_S_all 1.009
_refine_ls_R_factor_all 0.0546
_refine_ls_R_factor_gt 0.0387
_refine_ls_shift/su_max 0.001
_refine_ls_shift/su_mean 0.000
_refine_ls_structure_factor_coef Fsqd
_refine_ls_weighting_details 'calc w=1/[\s^2^(Fo^2^)+(0.0402P)^2^+3.8792P] where P=(Fo^2^+2Fc^2^)/3'
_refine_ls_weighting_scheme calc
_refine_ls_wR_factor_gt 0.0883
_refine_ls_wR_factor_ref 0.0975
_reflns_number_gt 9862
_reflns_number_total 12154
_reflns_threshold_expression I>2\s(I)
_cod_data_source_file om020284r.cif
_cod_data_source_block wa53
_cod_depositor_comments
;
The following automatic conversions were performed:

'_symmetry_cell_setting' value 'Monoclinic' changed to 'monoclinic'
according to /home/saulius/struct/CIF-dictionaries/cif_core.dic
dictionary named 'cif_core.dic' version 2.4.1 from
2010-06-29.

'_exptl_absorpt_correction_type' value 'Empirical'
changed to 'empirical' according to
/home/saulius/struct/CIF-dictionaries/cif_core.dic dictionary named
'cif_core.dic' version 2.4.1 from 2010-06-29.

Automatic conversion script
Id: cif_fix_values 1715 2011-07-08 13:25:40Z adriana 
;
_cod_original_sg_symbol_H-M P21/n
_cod_database_code 4076905

loop_
_symmetry_equiv_pos_as_xyz
'x, y, z'
'-x+1/2, y+1/2, -z+1/2'
'-x, -y, -z'
'x-1/2, -y-1/2, z-1/2'

loop_
_atom_site_label
_atom_site_type_symbol
_atom_site_fract_x
_atom_site_fract_y
_atom_site_fract_z
_atom_site_U_iso_or_equiv
_atom_site_adp_type
_atom_site_occupancy
_atom_site_symmetry_multiplicity
_atom_site_calc_flag
_atom_site_refinement_flags
Fe1 Fe 0.415932(18) 0.157656(13) 0.323618(18) 0.02517(6) Uani 1 1 d .
Fe2 Fe 0.866835(18) 0.424484(12) 0.353050(18) 0.02372(6) Uani 1 1 d .
B1 B 0.63444(13) 0.21899(8) 0.45406(12) 0.0177(3) Uani 1 1 d .
O1 O 0.71053(8) 0.26298(5) 0.45699(8) 0.0187(2) Uani 1 1 d .
B2 B 0.72103(13) 0.30790(9) 0.38708(12) 0.0181(3) Uani 1 1 d .
C11 C 0.53871(12) 0.21612(8) 0.35940(11) 0.0207(3) Uani 1 1 d .
C12 C 0.52660(13) 0.17900(9) 0.27143(12) 0.0269(3) Uani 1 1 d .
H12 H 0.5726 0.1486 0.2626 0.032 Uiso 1 1 calc R
C13 C 0.43504(15) 0.19506(11) 0.19997(13) 0.0359(4) Uani 1 1 d .
H13 H 0.4098 0.1775 0.1358 0.043 Uiso 1 1 calc R
C14 C 0.38864(15) 0.24181(10) 0.24177(15) 0.0378(5) Uani 1 1 d .
H14 H 0.3265 0.2612 0.2105 0.045 Uiso 1 1 calc R
C15 C 0.45115(13) 0.25481(9) 0.33912(14) 0.0293(4) Uani 1 1 d .
H15 H 0.4372 0.2843 0.3834 0.035 Uiso 1 1 calc R
N21 N 0.60465(10) 0.22846(7) 0.55212(9) 0.0205(3) Uani 1 1 d .
C22 C 0.62725(12) 0.17595(8) 0.61228(11) 0.0222(3) Uani 1 1 d .
C23 C 0.60746(15) 0.17455(11) 0.69972(13) 0.0331(4) Uani 1 1 d .
H23 H 0.6235 0.1374 0.7414 0.040 Uiso 1 1 calc R
C24 C 0.56357(17) 0.22922(12) 0.72393(14) 0.0406(5) Uani 1 1 d .
H24 H 0.5492 0.2299 0.7833 0.049 Uiso 1 1 calc R
C25 C 0.54045(16) 0.28314(11) 0.66195(15) 0.0377(4) Uani 1 1 d .
H25 H 0.5103 0.3207 0.6784 0.045 Uiso 1 1 calc R
C26 C 0.56211(14) 0.28124(9) 0.57572(13) 0.0282(4) Uani 1 1 d .
H26 H 0.5466 0.3178 0.5328 0.034 Uiso 1 1 calc R
N31 N 0.68081(10) 0.14632(7) 0.48520(9) 0.0194(3) Uani 1 1 d .
C32 C 0.67412(12) 0.12559(8) 0.57149(11) 0.0205(3) Uani 1 1 d .
C33 C 0.70897(14) 0.06510(9) 0.61010(13) 0.0270(3) Uani 1 1 d .
H33 H 0.7030 0.0509 0.6702 0.032 Uiso 1 1 calc R
C34 C 0.75310(14) 0.02553(9) 0.55846(14) 0.0291(4) Uani 1 1 d .
H34 H 0.7768 -0.0166 0.5827 0.035 Uiso 1 1 calc R
C35 C 0.76241(13) 0.04768(9) 0.47198(13) 0.0276(3) Uani 1 1 d .
H35 H 0.7939 0.0214 0.4371 0.033 Uiso 1 1 calc R
C36 C 0.72516(13) 0.10884(8) 0.43665(12) 0.0248(3) Uani 1 1 d .
H36 H 0.7312 0.1243 0.3772 0.030 Uiso 1 1 calc R
C41 C 0.41482(19) 0.10297(14) 0.44157(17) 0.0512(7) Uani 1 1 d .
H41 H 0.4570 0.1082 0.5070 0.061 Uiso 1 1 calc R
C42 C 0.43167(19) 0.06280(12) 0.3709(2) 0.0480(6) Uani 1 1 d .
H42 H 0.4878 0.0362 0.3799 0.058 Uiso 1 1 calc R
C43 C 0.3526(2) 0.06821(13) 0.28515(19) 0.0534(7) Uani 1 1 d .
H43 H 0.3456 0.0458 0.2258 0.064 Uiso 1 1 calc R
C44 C 0.28553(18) 0.11165(15) 0.3005(2) 0.0595(8) Uani 1 1 d .
H44 H 0.2248 0.1238 0.2536 0.071 Uiso 1 1 calc R
C45 C 0.3226(2) 0.13482(14) 0.3977(3) 0.0639(8) Uani 1 1 d .
H45 H 0.2923 0.1654 0.4280 0.077 Uiso 1 1 calc R
C51 C 0.81964(12) 0.34964(8) 0.42323(11) 0.0215(3) Uani 1 1 d .
C52 C 0.91290(13) 0.33478(9) 0.41392(15) 0.0309(4) Uani 1 1 d .
H52 H 0.9272 0.2978 0.3812 0.037 Uiso 1 1 calc R
C53 C 0.98112(14) 0.38488(11) 0.46218(16) 0.0386(5) Uani 1 1 d .
H53 H 1.0481 0.3869 0.4668 0.046 Uiso 1 1 calc R
C54 C 0.93176(15) 0.43055(10) 0.50158(14) 0.0362(5) Uani 1 1 d .
H54 H 0.9596 0.4687 0.5375 0.043 Uiso 1 1 calc R
C55 C 0.83313(14) 0.40973(9) 0.47843(12) 0.0279(4) Uani 1 1 d .
H55 H 0.7839 0.4318 0.4964 0.033 Uiso 1 1 calc R
N61 N 0.62860(10) 0.35680(7) 0.34583(10) 0.0200(3) Uani 1 1 d .
C62 C 0.58360(12) 0.35165(8) 0.24840(12) 0.0217(3) Uani 1 1 d .
C63 C 0.50659(13) 0.39256(9) 0.19929(13) 0.0298(4) Uani 1 1 d .
H63 H 0.4753 0.3890 0.1307 0.036 Uiso 1 1 calc R
C64 C 0.47661(14) 0.43890(10) 0.25335(16) 0.0342(4) Uani 1 1 d .
H64 H 0.4243 0.4677 0.2215 0.041 Uiso 1 1 calc R
C65 C 0.52227(14) 0.44346(9) 0.35333(15) 0.0317(4) Uani 1 1 d .
H65 H 0.5016 0.4750 0.3905 0.038 Uiso 1 1 calc R
C66 C 0.59854(13) 0.40123(9) 0.39812(13) 0.0253(3) Uani 1 1 d .
H66 H 0.6301 0.4036 0.4668 0.030 Uiso 1 1 calc R
N71 N 0.70680(10) 0.27480(7) 0.28185(9) 0.0192(2) Uani 1 1 d .
C72 C 0.63065(12) 0.30028(8) 0.20927(11) 0.0217(3) Uani 1 1 d .
C73 C 0.60673(14) 0.27839(9) 0.11389(12) 0.0294(4) Uani 1 1 d .
H73 H 0.5521 0.2958 0.0637 0.035 Uiso 1 1 calc R
C74 C 0.66493(16) 0.23025(10) 0.09386(13) 0.0342(4) Uani 1 1 d .
H74 H 0.6514 0.2151 0.0288 0.041 Uiso 1 1 calc R
C75 C 0.74315(15) 0.20408(10) 0.16882(14) 0.0321(4) Uani 1 1 d .
H75 H 0.7829 0.1708 0.1556 0.038 Uiso 1 1 calc R
C76 C 0.76217(13) 0.22743(8) 0.26321(12) 0.0245(3) Uani 1 1 d .
H76 H 0.8150 0.2096 0.3151 0.029 Uiso 1 1 calc R
C81 C 0.77864(17) 0.43210(11) 0.20983(14) 0.0427(5) Uani 1 1 d .
H81 H 0.7302 0.4015 0.1750 0.051 Uiso 1 1 calc R
C82 C 0.8791(2) 0.43160(13) 0.21671(16) 0.0472(6) Uani 1 1 d .
H82 H 0.9102 0.4007 0.1878 0.057 Uiso 1 1 calc R
C83 C 0.92373(17) 0.48627(13) 0.27504(16) 0.0455(6) Uani 1 1 d .
H83 H 0.9906 0.4985 0.2917 0.055 Uiso 1 1 calc R
C84 C 0.85313(19) 0.51884(11) 0.30370(16) 0.0435(5) Uani 1 1 d .
H84 H 0.8637 0.5569 0.3435 0.052 Uiso 1 1 calc R
C85 C 0.76385(17) 0.48587(12) 0.26374(16) 0.0432(5) Uani 1 1 d .
H85 H 0.7035 0.4979 0.2718 0.052 Uiso 1 1 calc R
P1 P 0.70721(4) 0.58496(3) 0.55857(4) 0.03242(11) Uani 1 1 d .
F11 F 0.81621(10) 0.56096(9) 0.61795(13) 0.0618(4) Uani 1 1 d .
F12 F 0.72332(15) 0.56856(9) 0.45801(11) 0.0696(5) Uani 1 1 d .
F13 F 0.59781(13) 0.60773(10) 0.50227(12) 0.0754(6) Uani 1 1 d .
F14 F 0.74803(18) 0.65710(8) 0.55652(15) 0.0832(6) Uani 1 1 d .
F15 F 0.66877(11) 0.51219(7) 0.56327(11) 0.0532(4) Uani 1 1 d .
F16 F 0.69120(10) 0.60184(7) 0.65974(9) 0.0456(3) Uani 1 1 d .
P2 P 0.00642(3) 0.10664(2) 0.38685(3) 0.02515(9) Uani 1 1 d .
F21 F 0.07233(10) 0.08655(7) 0.32216(10) 0.0465(3) Uani 1 1 d .
F22 F -0.02707(14) 0.03315(7) 0.38823(12) 0.0648(5) Uani 1 1 d .
F23 F 0.03923(15) 0.18148(7) 0.38613(11) 0.0626(5) Uani 1 1 d .
F24 F 0.09509(11) 0.09497(8) 0.48433(10) 0.0573(4) Uani 1 1 d .
F25 F -0.05973(10) 0.12921(8) 0.45096(10) 0.0507(4) Uani 1 1 d .
F26 F -0.08240(12) 0.11963(10) 0.28943(10) 0.0765(6) Uani 1 1 d .

loop_
_atom_site_aniso_label
_atom_site_aniso_U_11
_atom_site_aniso_U_22
_atom_site_aniso_U_33
_atom_site_aniso_U_23
_atom_site_aniso_U_13
_atom_site_aniso_U_12
Fe1 0.02127(12) 0.02605(13) 0.02788(12) -0.00025(9) 0.00771(9) -0.00659(9)
Fe2 0.02194(12) 0.02290(13) 0.02468(12) 0.00673(9) 0.00548(9) -0.00406(9)
B1 0.0226(8) 0.0141(8) 0.0181(7) 0.0010(6) 0.0090(6) 0.0011(6)
O1 0.0202(5) 0.0170(5) 0.0183(5) 0.0012(4) 0.0056(4) -0.0016(4)
B2 0.0186(8) 0.0168(8) 0.0177(7) 0.0005(6) 0.0047(6) -0.0001(6)
C11 0.0222(8) 0.0179(7) 0.0217(7) 0.0005(6) 0.0068(6) -0.0041(6)
C12 0.0273(9) 0.0320(9) 0.0233(7) -0.0046(7) 0.0109(6) -0.0103(7)
C13 0.0371(10) 0.0417(11) 0.0243(8) 0.0019(7) 0.0038(7) -0.0159(9)
C14 0.0289(10) 0.0338(11) 0.0398(10) 0.0090(8) -0.0033(8) -0.0041(8)
C15 0.0252(9) 0.0235(9) 0.0353(9) 0.0016(7) 0.0047(7) 0.0004(7)
N21 0.0229(7) 0.0198(7) 0.0203(6) -0.0012(5) 0.0090(5) -0.0007(5)
C22 0.0225(8) 0.0242(8) 0.0203(7) 0.0008(6) 0.0077(6) -0.0030(6)
C23 0.0392(10) 0.0397(11) 0.0236(8) 0.0038(7) 0.0145(7) 0.0010(8)
C24 0.0497(12) 0.0526(13) 0.0276(9) -0.0035(9) 0.0236(9) 0.0023(10)
C25 0.0453(12) 0.0405(11) 0.0339(9) -0.0069(8) 0.0219(9) 0.0067(9)
C26 0.0326(9) 0.0255(9) 0.0293(8) -0.0023(7) 0.0142(7) 0.0039(7)
N31 0.0218(6) 0.0166(6) 0.0207(6) 0.0005(5) 0.0083(5) -0.0012(5)
C32 0.0207(7) 0.0204(8) 0.0202(7) 0.0011(6) 0.0063(5) -0.0031(6)
C33 0.0312(9) 0.0220(8) 0.0256(8) 0.0058(6) 0.0062(6) -0.0020(7)
C34 0.0293(9) 0.0173(8) 0.0356(9) 0.0025(7) 0.0038(7) 0.0001(6)
C35 0.0293(9) 0.0186(8) 0.0342(9) -0.0040(6) 0.0096(7) 0.0014(6)
C36 0.0292(9) 0.0207(8) 0.0267(8) -0.0013(6) 0.0121(6) 0.0000(6)
C41 0.0494(14) 0.0646(16) 0.0358(11) 0.0095(10) 0.0090(9) -0.0333(12)
C42 0.0490(14) 0.0340(12) 0.0644(15) 0.0139(10) 0.0235(12) -0.0069(10)
C43 0.0671(17) 0.0431(14) 0.0501(13) -0.0046(10) 0.0196(12) -0.0320(13)
C44 0.0278(11) 0.0731(19) 0.0692(17) 0.0250(14) 0.0045(11) -0.0216(12)
C45 0.0712(19) 0.0523(16) 0.098(2) -0.0030(15) 0.0687(19) -0.0146(14)
C51 0.0219(7) 0.0203(8) 0.0193(7) 0.0054(6) 0.0028(5) -0.0037(6)
C52 0.0214(8) 0.0261(9) 0.0424(10) 0.0092(7) 0.0066(7) 0.0008(7)
C53 0.0205(9) 0.0411(11) 0.0450(11) 0.0189(9) -0.0017(7) -0.0072(8)
C54 0.0385(11) 0.0338(10) 0.0280(9) 0.0055(7) -0.0002(7) -0.0170(8)
C55 0.0336(9) 0.0251(9) 0.0231(7) 0.0003(6) 0.0070(7) -0.0102(7)
N61 0.0202(6) 0.0167(6) 0.0221(6) 0.0022(5) 0.0057(5) -0.0008(5)
C62 0.0218(8) 0.0200(8) 0.0221(7) 0.0038(6) 0.0055(6) -0.0026(6)
C63 0.0249(9) 0.0302(9) 0.0300(8) 0.0102(7) 0.0032(7) 0.0027(7)
C64 0.0254(9) 0.0276(10) 0.0477(11) 0.0125(8) 0.0095(8) 0.0067(7)
C65 0.0302(9) 0.0222(9) 0.0448(10) 0.0033(7) 0.0151(8) 0.0057(7)
C66 0.0274(9) 0.0205(8) 0.0290(8) 0.0001(6) 0.0106(7) 0.0006(6)
N71 0.0216(6) 0.0172(6) 0.0187(6) 0.0003(5) 0.0068(5) -0.0017(5)
C72 0.0238(8) 0.0203(8) 0.0199(7) 0.0031(6) 0.0058(6) -0.0039(6)
C73 0.0345(10) 0.0310(9) 0.0197(7) 0.0016(6) 0.0051(6) -0.0058(7)
C74 0.0460(11) 0.0356(10) 0.0217(8) -0.0059(7) 0.0122(7) -0.0064(8)
C75 0.0423(11) 0.0286(9) 0.0299(9) -0.0059(7) 0.0182(8) -0.0009(8)
C76 0.0269(8) 0.0228(8) 0.0260(8) -0.0003(6) 0.0115(6) 0.0002(6)
C81 0.0470(12) 0.0450(12) 0.0259(9) 0.0140(8) -0.0017(8) -0.0196(10)
C82 0.0637(15) 0.0515(14) 0.0325(10) 0.0106(9) 0.0242(10) 0.0081(11)
C83 0.0377(11) 0.0596(15) 0.0374(10) 0.0190(10) 0.0101(9) -0.0189(10)
C84 0.0633(15) 0.0268(10) 0.0359(10) 0.0123(8) 0.0101(10) -0.0036(10)
C85 0.0364(11) 0.0530(14) 0.0379(11) 0.0247(10) 0.0093(8) 0.0097(10)
P1 0.0404(3) 0.0311(3) 0.0301(2) 0.00144(19) 0.0174(2) 0.0044(2)
F11 0.0341(7) 0.0772(11) 0.0726(10) -0.0064(9) 0.0154(7) 0.0051(7)
F12 0.1060(14) 0.0724(11) 0.0472(8) -0.0029(8) 0.0481(9) 0.0151(10)
F13 0.0698(11) 0.0973(14) 0.0477(8) 0.0061(9) 0.0039(8) 0.0494(10)
F14 0.1474(19) 0.0381(9) 0.0968(14) 0.0010(8) 0.0843(14) -0.0176(10)
F15 0.0586(9) 0.0382(7) 0.0643(9) -0.0076(6) 0.0224(7) -0.0094(6)
F16 0.0494(8) 0.0592(9) 0.0348(6) -0.0097(6) 0.0228(6) -0.0078(6)
P2 0.0252(2) 0.0264(2) 0.0247(2) 0.00024(16) 0.00950(16) 0.00229(17)
F21 0.0507(8) 0.0452(8) 0.0575(8) -0.0068(6) 0.0367(7) 0.0009(6)
F22 0.1045(13) 0.0416(8) 0.0658(10) -0.0163(7) 0.0515(10) -0.0320(8)
F23 0.1189(14) 0.0257(7) 0.0606(9) 0.0004(6) 0.0531(10) -0.0080(8)
F24 0.0475(8) 0.0664(10) 0.0422(7) -0.0019(7) -0.0065(6) 0.0189(7)
F25 0.0415(7) 0.0731(10) 0.0468(7) -0.0218(7) 0.0272(6) -0.0069(7)
F26 0.0585(10) 0.1161(15) 0.0356(7) -0.0196(8) -0.0105(6) 0.0430(10)

loop_
_atom_type_symbol
_atom_type_description
_atom_type_scat_dispersion_real
_atom_type_scat_dispersion_imag
_atom_type_scat_source
C C 0.0033 0.0016 'International Tables Vol C Tables 4.2.6.8 and 6.1.1.4'
H H 0.0000 0.0000 'International Tables Vol C Tables 4.2.6.8 and 6.1.1.4'
B B 0.0013 0.0007 'International Tables Vol C Tables 4.2.6.8 and 6.1.1.4'
N N 0.0061 0.0033 'International Tables Vol C Tables 4.2.6.8 and 6.1.1.4'
O O 0.0106 0.0060 'International Tables Vol C Tables 4.2.6.8 and 6.1.1.4'
F F 0.0171 0.0103 'International Tables Vol C Tables 4.2.6.8 and 6.1.1.4'
P P 0.1023 0.0942 'International Tables Vol C Tables 4.2.6.8 and 6.1.1.4'
Fe Fe 0.3463 0.8444 'International Tables Vol C Tables 4.2.6.8 and 6.1.1.4'

loop_
_geom_angle_atom_site_label_1
_geom_angle_atom_site_label_2
_geom_angle_atom_site_label_3
_geom_angle
C12 Fe1 C44 147.15(11)
C12 Fe1 C43 115.42(10)
C44 Fe1 C43 39.80(13)
C12 Fe1 C45 170.56(12)
C44 Fe1 C45 40.64(12)
C43 Fe1 C45 67.83(12)
C12 Fe1 C15 68.52(8)
C44 Fe1 C15 130.61(11)
C43 Fe1 C15 167.03(10)
C45 Fe1 C15 110.42(10)
C12 Fe1 C42 108.32(9)
C44 Fe1 C42 67.17(11)
C43 Fe1 C42 39.82(11)
C45 Fe1 C42 68.03(11)
C15 Fe1 C42 152.65(9)
C12 Fe1 C41 130.76(10)
C44 Fe1 C41 67.86(10)
C43 Fe1 C41 67.23(10)
C45 Fe1 C41 41.00(12)
C15 Fe1 C41 120.55(9)
C42 Fe1 C41 39.91(11)
C12 Fe1 C13 40.86(8)
C44 Fe1 C13 114.43(10)
C43 Fe1 C13 105.84(9)
C45 Fe1 C13 148.28(12)
C15 Fe1 C13 68.51(8)
C42 Fe1 C13 127.93(10)
C41 Fe1 C13 167.05(11)
C12 Fe1 C14 68.26(9)
C44 Fe1 C14 107.48(10)
C43 Fe1 C14 127.53(10)
C45 Fe1 C14 117.53(11)
C15 Fe1 C14 40.84(8)
C42 Fe1 C14 165.37(10)
C41 Fe1 C14 152.52(11)
C13 Fe1 C14 40.33(9)
C12 Fe1 C11 41.33(6)
C44 Fe1 C11 170.16(11)
C43 Fe1 C11 149.48(10)
C45 Fe1 C11 131.78(11)
C15 Fe1 C11 41.07(7)
C42 Fe1 C11 118.28(9)
C41 Fe1 C11 110.47(8)
C13 Fe1 C11 69.52(7)
C14 Fe1 C11 69.25(7)
C83 Fe2 C53 107.63(9)
C83 Fe2 C84 39.89(10)
C53 Fe2 C84 127.28(9)
C83 Fe2 C52 131.19(10)
C53 Fe2 C52 41.05(8)
C84 Fe2 C52 167.29(9)
C83 Fe2 C82 40.66(10)
C53 Fe2 C82 118.08(10)
C84 Fe2 C82 67.90(10)
C52 Fe2 C82 111.12(9)
C83 Fe2 C85 67.28(9)
C53 Fe2 C85 165.23(10)
C84 Fe2 C85 40.08(10)
C52 Fe2 C85 152.34(9)
C82 Fe2 C85 67.83(10)
C83 Fe2 C54 114.62(8)
C53 Fe2 C54 40.19(10)
C84 Fe2 C54 105.62(9)
C52 Fe2 C54 68.27(9)
C82 Fe2 C54 148.73(10)
C85 Fe2 C54 127.80(10)
C83 Fe2 C81 67.80(9)
C53 Fe2 C81 152.66(11)
C84 Fe2 C81 67.54(9)
C52 Fe2 C81 120.61(9)
C82 Fe2 C81 40.61(10)
C85 Fe2 C81 40.05(10)
C54 Fe2 C81 167.04(10)
C83 Fe2 C55 146.99(9)
C53 Fe2 C55 67.91(9)
C84 Fe2 C55 115.13(9)
C52 Fe2 C55 68.02(8)
C82 Fe2 C55 170.58(9)
C85 Fe2 C55 108.28(9)
C54 Fe2 C55 40.46(8)
C81 Fe2 C55 131.03(9)
C83 Fe2 C51 170.62(10)
C53 Fe2 C51 68.97(7)
C84 Fe2 C51 149.10(9)
C52 Fe2 C51 40.70(7)
C82 Fe2 C51 132.38(9)
C85 Fe2 C51 118.21(8)
C54 Fe2 C51 68.87(7)
C81 Fe2 C51 110.92(7)
C55 Fe2 C51 40.91(7)
O1 B1 C11 119.75(13)
O1 B1 N21 109.11(12)
C11 B1 N21 110.51(13)
O1 B1 N31 108.98(13)
C11 B1 N31 111.46(13)
N21 B1 N31 93.99(11)
B1 O1 B2 131.28(12)
O1 B2 C51 114.06(13)
O1 B2 N61 113.23(13)
C51 B2 N61 109.45(13)
O1 B2 N71 113.30(13)
C51 B2 N71 110.75(13)
N61 B2 N71 94.40(11)
C15 C11 C12 105.41(15)
C15 C11 B1 127.66(15)
C12 C11 B1 126.61(15)
C15 C11 Fe1 68.80(10)
C12 C11 Fe1 68.31(9)
B1 C11 Fe1 131.99(11)
C13 C12 C11 109.53(17)
C13 C12 Fe1 70.26(11)
C11 C12 Fe1 70.36(9)
C13 C12 H12 125.2
C11 C12 H12 125.2
Fe1 C12 H12 125.7
C14 C13 C12 107.62(16)
C14 C13 Fe1 69.87(12)
C12 C13 Fe1 68.88(10)
C14 C13 H13 126.2
C12 C13 H13 126.2
Fe1 C13 H13 126.6
C13 C14 C15 108.30(17)
C13 C14 Fe1 69.81(12)
C15 C14 Fe1 69.23(11)
C13 C14 H14 125.9
C15 C14 H14 125.9
Fe1 C14 H14 126.7
C14 C15 C11 109.14(17)
C14 C15 Fe1 69.94(11)
C11 C15 Fe1 70.14(10)
C14 C15 H15 125.4
C11 C15 H15 125.4
Fe1 C15 H15 126.1
C26 N21 C22 120.39(14)
C26 N21 B1 126.51(14)
C22 N21 B1 113.10(13)
N21 C22 C23 121.77(17)
N21 C22 C32 110.02(13)
C23 C22 C32 128.21(16)
C24 C23 C22 117.68(18)
C24 C23 H23 121.2
C22 C23 H23 121.2
C23 C24 C25 120.43(17)
C23 C24 H24 119.8
C25 C24 H24 119.8
C26 C25 C24 118.89(18)
C26 C25 H25 120.6
C24 C25 H25 120.6
N21 C26 C25 120.84(18)
N21 C26 H26 119.6
C25 C26 H26 119.6
C36 N31 C32 120.03(14)
C36 N31 B1 126.85(13)
C32 N31 B1 113.08(13)
N31 C32 C33 121.75(15)
N31 C32 C22 109.81(14)
C33 C32 C22 128.44(15)
C32 C33 C34 118.15(16)
C32 C33 H33 120.9
C34 C33 H33 120.9
C35 C34 C33 119.90(16)
C35 C34 H34 120.0
C33 C34 H34 120.0
C34 C35 C36 119.13(17)
C34 C35 H35 120.4
C36 C35 H35 120.4
N31 C36 C35 120.98(16)
N31 C36 H36 119.5
C35 C36 H36 119.5
C42 C41 C45 107.7(2)
C42 C41 Fe1 69.83(13)
C45 C41 Fe1 69.19(14)
C42 C41 H41 126.1
C45 C41 H41 126.1
Fe1 C41 H41 126.4
C43 C42 C41 108.6(2)
C43 C42 Fe1 69.90(14)
C41 C42 Fe1 70.26(14)
C43 C42 H42 125.7
C41 C42 H42 125.7
Fe1 C42 H42 125.7
C44 C43 C42 108.7(2)
C44 C43 Fe1 70.00(14)
C42 C43 Fe1 70.28(13)
C44 C43 H43 125.6
C42 C43 H43 125.6
Fe1 C43 H43 125.7
C43 C44 C45 108.6(2)
C43 C44 Fe1 70.20(13)
C45 C44 Fe1 69.86(13)
C43 C44 H44 125.7
C45 C44 H44 125.7
Fe1 C44 H44 125.8
C44 C45 C41 106.4(2)
C44 C45 Fe1 69.50(14)
C41 C45 Fe1 69.81(13)
C44 C45 H45 126.8
C41 C45 H45 126.8
Fe1 C45 H45 125.5
C52 C51 C55 105.86(15)
C52 C51 B2 128.65(16)
C55 C51 B2 125.40(15)
C52 C51 Fe2 68.67(10)
C55 C51 Fe2 68.87(9)
B2 C51 Fe2 129.54(11)
C51 C52 C53 108.74(18)
C51 C52 Fe2 70.63(10)
C53 C52 Fe2 69.26(11)
C51 C52 H52 125.6
C53 C52 H52 125.6
Fe2 C52 H52 126.1
C54 C53 C52 108.14(17)
C54 C53 Fe2 70.25(11)
C52 C53 Fe2 69.69(10)
C54 C53 H53 125.9
C52 C53 H53 125.9
Fe2 C53 H53 125.7
C53 C54 C55 108.16(17)
C53 C54 Fe2 69.56(11)
C55 C54 Fe2 69.96(10)
C53 C54 H54 125.9
C55 C54 H54 125.9
Fe2 C54 H54 126.1
C54 C55 C51 109.10(18)
C54 C55 Fe2 69.59(11)
C51 C55 Fe2 70.22(10)
C54 C55 H55 125.5
C51 C55 H55 125.5
Fe2 C55 H55 126.3
C66 N61 C62 120.60(15)
C66 N61 B2 126.18(13)
C62 N61 B2 113.16(13)
N61 C62 C63 121.24(16)
N61 C62 C72 109.64(14)
C63 C62 C72 129.09(16)
C64 C63 C62 117.97(17)
C64 C63 H63 121.0
C62 C63 H63 121.0
C65 C64 C63 120.54(17)
C65 C64 H64 119.7
C63 C64 H64 119.7
C66 C65 C64 118.78(18)
C66 C65 H65 120.6
C64 C65 H65 120.6
N61 C66 C65 120.86(17)
N61 C66 H66 119.6
C65 C66 H66 119.6
C76 N71 C72 120.60(14)
C76 N71 B2 126.40(13)
C72 N71 B2 113.00(13)
N71 C72 C73 121.63(16)
N71 C72 C62 109.75(13)
C73 C72 C62 128.61(16)
C72 C73 C74 118.01(17)
C72 C73 H73 121.0
C74 C73 H73 121.0
C73 C74 C75 120.14(16)
C73 C74 H74 119.9
C75 C74 H74 119.9
C76 C75 C74 118.94(18)
C76 C75 H75 120.5
C74 C75 H75 120.5
N71 C76 C75 120.65(16)
N71 C76 H76 119.7
C75 C76 H76 119.7
C85 C81 C82 107.8(2)
C85 C81 Fe2 69.76(11)
C82 C81 Fe2 69.48(12)
C85 C81 H81 126.1
C82 C81 H81 126.1
Fe2 C81 H81 126.2
C83 C82 C81 106.8(2)
C83 C82 Fe2 69.40(12)
C81 C82 Fe2 69.91(12)
C83 C82 H82 126.6
C81 C82 H82 126.6
Fe2 C82 H82 125.7
C84 C83 C82 108.6(2)
C84 C83 Fe2 70.09(12)
C82 C83 Fe2 69.94(12)
C84 C83 H83 125.7
C82 C83 H83 125.7
Fe2 C83 H83 125.8
C83 C84 C85 108.3(2)
C83 C84 Fe2 70.02(12)
C85 C84 Fe2 70.21(12)
C83 C84 H84 125.8
C85 C84 H84 125.8
Fe2 C84 H84 125.5
C84 C85 C81 108.4(2)
C84 C85 Fe2 69.71(12)
C81 C85 Fe2 70.18(12)
C84 C85 H85 125.8
C81 C85 H85 125.8
Fe2 C85 H85 125.9
F12 P1 F14 90.56(10)
F12 P1 F13 90.76(10)
F14 P1 F13 91.87(12)
F12 P1 F15 90.11(9)
F14 P1 F15 178.42(12)
F13 P1 F15 89.55(10)
F12 P1 F16 179.70(10)
F14 P1 F16 89.14(9)
F13 P1 F16 89.25(8)
F15 P1 F16 90.19(8)
F12 P1 F11 90.69(10)
F14 P1 F11 89.28(11)
F13 P1 F11 178.14(10)
F15 P1 F11 89.28(9)
F16 P1 F11 89.31(8)
F22 P2 F24 90.42(10)
F22 P2 F26 90.47(11)
F24 P2 F26 179.04(10)
F22 P2 F21 90.51(8)
F24 P2 F21 91.19(8)
F26 P2 F21 89.15(9)
F22 P2 F23 179.17(9)
F24 P2 F23 89.70(9)
F26 P2 F23 89.40(11)
F21 P2 F23 90.31(8)
F22 P2 F25 91.20(9)
F24 P2 F25 89.34(8)
F26 P2 F25 90.30(8)
F21 P2 F25 178.21(9)
F23 P2 F25 87.99(8)

loop_
_geom_bond_atom_site_label_1
_geom_bond_atom_site_label_2
_geom_bond_distance
Fe1 C12 2.0322(17)
Fe1 C44 2.034(2)
Fe1 C43 2.037(2)
Fe1 C45 2.039(2)
Fe1 C15 2.0419(19)
Fe1 C42 2.042(2)
Fe1 C41 2.048(2)
Fe1 C13 2.0505(19)
Fe1 C14 2.051(2)
Fe1 C11 2.0598(16)
Fe2 C83 2.0409(19)
Fe2 C53 2.0412(19)
Fe2 C84 2.042(2)
Fe2 C52 2.0469(18)
Fe2 C82 2.048(2)
Fe2 C85 2.048(2)
Fe2 C54 2.0501(19)
Fe2 C81 2.0538(19)
Fe2 C55 2.0550(18)
Fe2 C51 2.0731(16)
B1 O1 1.411(2)
B1 C11 1.598(2)
B1 N21 1.628(2)
B1 N31 1.630(2)
O1 B2 1.412(2)
B2 C51 1.595(2)
B2 N61 1.617(2)
B2 N71 1.619(2)
C11 C15 1.439(2)
C11 C12 1.444(2)
C12 C13 1.425(3)
C12 H12 0.9500
C13 C14 1.414(3)
C13 H13 0.9500
C14 C15 1.428(3)
C14 H14 0.9500
C15 H15 0.9500
N21 C26 1.341(2)
N21 C22 1.352(2)
C22 C23 1.390(2)
C22 C32 1.460(2)
C23 C24 1.386(3)
C23 H23 0.9500
C24 C25 1.391(3)
C24 H24 0.9500
C25 C26 1.387(3)
C25 H25 0.9500
C26 H26 0.9500
N31 C36 1.339(2)
N31 C32 1.355(2)
C32 C33 1.381(2)
C33 C34 1.392(3)
C33 H33 0.9500
C34 C35 1.381(3)
C34 H34 0.9500
C35 C36 1.389(2)
C35 H35 0.9500
C36 H36 0.9500
C41 C42 1.396(4)
C41 C45 1.431(4)
C41 H41 0.9500
C42 C43 1.389(4)
C42 H42 0.9500
C43 C44 1.386(4)
C43 H43 0.9500
C44 C45 1.415(4)
C44 H44 0.9500
C45 H45 0.9500
C51 C52 1.433(3)
C51 C55 1.443(2)
C52 C53 1.433(3)
C52 H52 0.9500
C53 C54 1.406(3)
C53 H53 0.9500
C54 C55 1.419(3)
C54 H54 0.9500
C55 H55 0.9500
N61 C66 1.344(2)
N61 C62 1.351(2)
C62 C63 1.387(2)
C62 C72 1.463(2)
C63 C64 1.387(3)
C63 H63 0.9500
C64 C65 1.384(3)
C64 H64 0.9500
C65 C66 1.382(3)
C65 H65 0.9500
C66 H66 0.9500
N71 C76 1.339(2)
N71 C72 1.352(2)
C72 C73 1.385(2)
C73 C74 1.386(3)
C73 H73 0.9500
C74 C75 1.392(3)
C74 H74 0.9500
C75 C76 1.389(2)
C75 H75 0.9500
C76 H76 0.9500
C81 C85 1.405(4)
C81 C82 1.424(4)
C81 H81 0.9500
C82 C83 1.421(4)
C82 H82 0.9500
C83 C84 1.393(4)
C83 H83 0.9500
C84 C85 1.401(3)
C84 H84 0.9500
C85 H85 0.9500
P1 F12 1.5872(15)
P1 F14 1.5907(17)
P1 F13 1.5925(16)
P1 F15 1.5959(15)
P1 F16 1.5970(13)
P1 F11 1.6043(16)
P2 F22 1.5789(15)
P2 F24 1.5826(14)
P2 F26 1.5875(14)
P2 F21 1.5969(13)
P2 F23 1.6010(15)
P2 F25 1.6069(13)

loop_
_geom_torsion_atom_site_label_1
_geom_torsion_atom_site_label_2
_geom_torsion_atom_site_label_3
_geom_torsion_atom_site_label_4
_geom_torsion
C11 B1 O1 B2 -1.3(2)
N21 B1 O1 B2 -130.01(16)
N31 B1 O1 B2 128.63(16)
B1 O1 B2 C51 178.52(14)
B1 O1 B2 N61 52.5(2)
B1 O1 B2 N71 -53.5(2)
O1 B1 C11 C15 -88.3(2)
N21 B1 C11 C15 39.7(2)
N31 B1 C11 C15 142.86(16)
O1 B1 C11 C12 84.3(2)
N21 B1 C11 C12 -147.66(15)
N31 B1 C11 C12 -44.6(2)
O1 B1 C11 Fe1 177.10(11)
N21 B1 C11 Fe1 -54.84(19)
N31 B1 C11 Fe1 48.27(19)
C12 Fe1 C11 C15 117.46(15)
C44 Fe1 C11 C15 -35.1(5)
C43 Fe1 C11 C15 166.97(17)
C45 Fe1 C11 C15 -71.74(17)
C42 Fe1 C11 C15 -156.63(13)
C41 Fe1 C11 C15 -113.42(13)
C13 Fe1 C11 C15 80.40(12)
C14 Fe1 C11 C15 37.18(12)
C44 Fe1 C11 C12 -152.5(5)
C43 Fe1 C11 C12 49.5(2)
C45 Fe1 C11 C12 170.81(15)
C15 Fe1 C11 C12 -117.46(15)
C42 Fe1 C11 C12 85.91(14)
C41 Fe1 C11 C12 129.12(14)
C13 Fe1 C11 C12 -37.06(12)
C14 Fe1 C11 C12 -80.28(12)
C12 Fe1 C11 B1 -120.4(2)
C44 Fe1 C11 B1 87.1(5)
C43 Fe1 C11 B1 -70.9(2)
C45 Fe1 C11 B1 50.4(2)
C15 Fe1 C11 B1 122.18(19)
C42 Fe1 C11 B1 -34.45(19)
C41 Fe1 C11 B1 8.75(19)
C13 Fe1 C11 B1 -157.42(18)
C14 Fe1 C11 B1 159.36(18)
C15 C11 C12 C13 0.43(19)
B1 C11 C12 C13 -173.49(15)
Fe1 C11 C12 C13 59.54(13)
C15 C11 C12 Fe1 -59.11(12)
B1 C11 C12 Fe1 126.97(16)
C44 Fe1 C12 C13 51.3(2)
C43 Fe1 C12 C13 84.98(15)
C45 Fe1 C12 C13 -166.9(6)
C15 Fe1 C12 C13 -81.55(13)
C42 Fe1 C12 C13 127.38(14)
C41 Fe1 C12 C13 165.99(14)
C14 Fe1 C12 C13 -37.47(12)
C11 Fe1 C12 C13 -120.34(16)
C44 Fe1 C12 C11 171.65(17)
C43 Fe1 C12 C11 -154.69(12)
C45 Fe1 C12 C11 -46.6(6)
C15 Fe1 C12 C11 38.79(10)
C42 Fe1 C12 C11 -112.28(12)
C41 Fe1 C12 C11 -73.67(15)
C13 Fe1 C12 C11 120.34(16)
C14 Fe1 C12 C11 82.86(11)
C11 C12 C13 C14 -0.3(2)
Fe1 C12 C13 C14 59.35(14)
C11 C12 C13 Fe1 -59.60(12)
C12 Fe1 C13 C14 -119.16(16)
C44 Fe1 C13 C14 88.55(15)
C43 Fe1 C13 C14 130.11(14)
C45 Fe1 C13 C14 56.8(2)
C15 Fe1 C13 C14 -37.57(11)
C42 Fe1 C13 C14 167.82(13)
C41 Fe1 C13 C14 -174.1(3)
C11 Fe1 C13 C14 -81.69(12)
C44 Fe1 C13 C12 -152.29(14)
C43 Fe1 C13 C12 -110.73(14)
C45 Fe1 C13 C12 175.95(18)
C15 Fe1 C13 C12 81.59(12)
C42 Fe1 C13 C12 -73.02(15)
C41 Fe1 C13 C12 -54.9(4)
C14 Fe1 C13 C12 119.16(16)
C11 Fe1 C13 C12 37.47(11)
C12 C13 C14 C15 0.0(2)
Fe1 C13 C14 C15 58.69(14)
C12 C13 C14 Fe1 -58.73(13)
C12 Fe1 C14 C13 37.95(11)
C44 Fe1 C14 C13 -107.40(15)
C43 Fe1 C14 C13 -68.09(17)
C45 Fe1 C14 C13 -150.26(14)
C15 Fe1 C14 C13 119.82(17)
C42 Fe1 C14 C13 -41.2(4)
C41 Fe1 C14 C13 177.12(17)
C11 Fe1 C14 C13 82.43(12)
C12 Fe1 C14 C15 -81.87(12)
C44 Fe1 C14 C15 132.78(15)
C43 Fe1 C14 C15 172.09(14)
C45 Fe1 C14 C15 89.92(16)
C42 Fe1 C14 C15 -161.0(3)
C41 Fe1 C14 C15 57.3(2)
C13 Fe1 C14 C15 -119.82(17)
C11 Fe1 C14 C15 -37.39(11)
C13 C14 C15 C11 0.3(2)
Fe1 C14 C15 C11 59.36(13)
C13 C14 C15 Fe1 -59.05(14)
C12 C11 C15 C14 -0.4(2)
B1 C11 C15 C14 173.38(16)
Fe1 C11 C15 C14 -59.24(13)
C12 C11 C15 Fe1 58.79(11)
B1 C11 C15 Fe1 -127.38(16)
C12 Fe1 C15 C14 81.17(13)
C44 Fe1 C15 C14 -67.24(18)
C43 Fe1 C15 C14 -29.1(5)
C45 Fe1 C15 C14 -108.87(16)
C42 Fe1 C15 C14 169.7(2)
C41 Fe1 C15 C14 -153.20(14)
C13 Fe1 C15 C14 37.11(13)
C11 Fe1 C15 C14 120.20(17)
C12 Fe1 C15 C11 -39.03(10)
C44 Fe1 C15 C11 172.56(13)
C43 Fe1 C15 C11 -149.3(4)
C45 Fe1 C15 C11 130.93(14)
C42 Fe1 C15 C11 49.5(2)
C41 Fe1 C15 C11 86.60(14)
C13 Fe1 C15 C11 -83.09(11)
C14 Fe1 C15 C11 -120.20(17)
O1 B1 N21 C26 67.2(2)
C11 B1 N21 C26 -66.5(2)
N31 B1 N21 C26 178.86(16)
O1 B1 N21 C22 -112.78(15)
C11 B1 N21 C22 113.57(15)
N31 B1 N21 C22 -1.12(16)
C26 N21 C22 C23 0.1(3)
B1 N21 C22 C23 -179.93(16)
C26 N21 C22 C32 -179.05(15)
B1 N21 C22 C32 0.92(18)
N21 C22 C23 C24 -0.1(3)
C32 C22 C23 C24 178.83(18)
C22 C23 C24 C25 0.1(3)
C23 C24 C25 C26 0.0(3)
C22 N21 C26 C25 0.0(3)
B1 N21 C26 C25 -179.98(17)
C24 C25 C26 N21 0.0(3)
O1 B1 N31 C36 -64.94(19)
C11 B1 N31 C36 69.4(2)
N21 B1 N31 C36 -176.72(15)
O1 B1 N31 C32 112.78(14)
C11 B1 N31 C32 -112.88(15)
N21 B1 N31 C32 1.00(15)
C36 N31 C32 C33 -2.4(2)
B1 N31 C32 C33 179.74(15)
C36 N31 C32 C22 177.28(14)
B1 N31 C32 C22 -0.61(18)
N21 C22 C32 N31 -0.19(19)
C23 C22 C32 N31 -179.27(18)
N21 C22 C32 C33 179.43(17)
C23 C22 C32 C33 0.3(3)
N31 C32 C33 C34 0.9(3)
C22 C32 C33 C34 -178.68(16)
C32 C33 C34 C35 1.1(3)
C33 C34 C35 C36 -1.6(3)
C32 N31 C36 C35 1.8(2)
B1 N31 C36 C35 179.42(15)
C34 C35 C36 N31 0.1(3)
C12 Fe1 C41 C42 -67.43(17)
C44 Fe1 C41 C42 80.42(17)
C43 Fe1 C41 C42 37.21(16)
C45 Fe1 C41 C42 119.1(2)
C15 Fe1 C41 C42 -154.42(14)
C13 Fe1 C41 C42 -22.5(4)
C14 Fe1 C41 C42 165.87(17)
C11 Fe1 C41 C42 -109.99(14)
C12 Fe1 C41 C45 173.46(15)
C44 Fe1 C41 C45 -38.69(18)
C43 Fe1 C41 C45 -81.90(18)
C15 Fe1 C41 C45 86.47(17)
C42 Fe1 C41 C45 -119.1(2)
C13 Fe1 C41 C45 -141.6(4)
C14 Fe1 C41 C45 46.8(3)
C11 Fe1 C41 C45 130.90(16)
C45 C41 C42 C43 -0.6(3)
Fe1 C41 C42 C43 -59.61(16)
C45 C41 C42 Fe1 59.02(16)
C12 Fe1 C42 C43 -108.00(16)
C44 Fe1 C42 C43 37.17(17)
C45 Fe1 C42 C43 81.28(19)
C15 Fe1 C42 C43 173.51(19)
C41 Fe1 C42 C43 119.5(2)
C13 Fe1 C42 C43 -66.77(19)
C14 Fe1 C42 C43 -34.1(5)
C11 Fe1 C42 C43 -151.93(15)
C12 Fe1 C42 C41 132.54(14)
C44 Fe1 C42 C41 -82.29(17)
C43 Fe1 C42 C41 -119.5(2)
C45 Fe1 C42 C41 -38.18(16)
C15 Fe1 C42 C41 54.1(3)
C13 Fe1 C42 C41 173.77(13)
C14 Fe1 C42 C41 -153.5(3)
C11 Fe1 C42 C41 88.61(15)
C41 C42 C43 C44 0.2(3)
Fe1 C42 C43 C44 -59.67(17)
C41 C42 C43 Fe1 59.84(16)
C12 Fe1 C43 C44 -151.98(15)
C45 Fe1 C43 C44 37.72(17)
C15 Fe1 C43 C44 -47.1(5)
C42 Fe1 C43 C44 119.5(2)
C41 Fe1 C43 C44 82.26(18)
C13 Fe1 C43 C44 -109.34(16)
C14 Fe1 C43 C44 -70.72(19)
C11 Fe1 C43 C44 174.24(15)
C12 Fe1 C43 C42 88.48(17)
C44 Fe1 C43 C42 -119.5(2)
C45 Fe1 C43 C42 -81.83(19)
C15 Fe1 C43 C42 -166.6(4)
C41 Fe1 C43 C42 -37.29(16)
C13 Fe1 C43 C42 131.11(16)
C14 Fe1 C43 C42 169.73(15)
C11 Fe1 C43 C42 54.7(2)
C42 C43 C44 C45 0.3(3)
Fe1 C43 C44 C45 -59.51(17)
C42 C43 C44 Fe1 59.84(16)
C12 Fe1 C44 C43 51.5(2)
C45 Fe1 C44 C43 -119.6(2)
C15 Fe1 C44 C43 167.50(14)
C42 Fe1 C44 C43 -37.19(16)
C41 Fe1 C44 C43 -80.54(18)
C13 Fe1 C44 C43 85.58(17)
C14 Fe1 C44 C43 128.29(16)
C11 Fe1 C44 C43 -162.7(5)
C12 Fe1 C44 C45 171.03(18)
C43 Fe1 C44 C45 119.6(2)
C15 Fe1 C44 C45 -72.9(2)
C42 Fe1 C44 C45 82.37(19)
C41 Fe1 C44 C45 39.02(18)
C13 Fe1 C44 C45 -154.85(17)
C14 Fe1 C44 C45 -112.15(18)
C11 Fe1 C44 C45 -43.1(6)
C43 C44 C45 C41 -0.7(3)
Fe1 C44 C45 C41 -60.40(16)
C43 C44 C45 Fe1 59.72(17)
C42 C41 C45 C44 0.8(3)
Fe1 C41 C45 C44 60.20(16)
C42 C41 C45 Fe1 -59.42(16)
C12 Fe1 C45 C44 -149.0(6)
C43 Fe1 C45 C44 -36.95(17)
C15 Fe1 C45 C44 129.25(17)
C42 Fe1 C45 C44 -80.07(19)
C41 Fe1 C45 C44 -117.3(2)
C13 Fe1 C45 C44 47.4(3)
C14 Fe1 C45 C44 85.01(19)
C11 Fe1 C45 C44 170.99(15)
C12 Fe1 C45 C41 -31.7(7)
C44 Fe1 C45 C41 117.3(2)
C43 Fe1 C45 C41 80.31(17)
C15 Fe1 C45 C41 -113.48(15)
C42 Fe1 C45 C41 37.19(15)
C13 Fe1 C45 C41 164.64(17)
C14 Fe1 C45 C41 -157.73(14)
C11 Fe1 C45 C41 -71.75(19)
O1 B2 C51 C52 90.3(2)
N61 B2 C51 C52 -141.69(16)
N71 B2 C51 C52 -38.9(2)
O1 B2 C51 C55 -85.72(19)
N61 B2 C51 C55 42.3(2)
N71 B2 C51 C55 145.05(15)
O1 B2 C51 Fe2 -176.48(11)
N61 B2 C51 Fe2 -48.47(19)
N71 B2 C51 Fe2 54.29(19)
C83 Fe2 C51 C52 32.7(5)
C53 Fe2 C51 C52 -37.62(12)
C84 Fe2 C51 C52 -166.03(16)
C82 Fe2 C51 C52 71.77(15)
C85 Fe2 C51 C52 156.59(13)
C54 Fe2 C51 C52 -80.83(13)
C81 Fe2 C51 C52 113.05(13)
C55 Fe2 C51 C52 -117.74(15)
C83 Fe2 C51 C55 150.5(5)
C53 Fe2 C51 C55 80.12(12)
C84 Fe2 C51 C55 -48.29(19)
C52 Fe2 C51 C55 117.74(15)
C82 Fe2 C51 C55 -170.50(13)
C85 Fe2 C51 C55 -85.67(13)
C54 Fe2 C51 C55 36.91(12)
C81 Fe2 C51 C55 -129.21(12)
C83 Fe2 C51 B2 -90.4(5)
C53 Fe2 C51 B2 -160.79(18)
C84 Fe2 C51 B2 70.8(2)
C52 Fe2 C51 B2 -123.2(2)
C82 Fe2 C51 B2 -51.4(2)
C85 Fe2 C51 B2 33.43(19)
C54 Fe2 C51 B2 156.00(18)
C81 Fe2 C51 B2 -10.11(18)
C55 Fe2 C51 B2 119.1(2)
C55 C51 C52 C53 -0.2(2)
B2 C51 C52 C53 -176.79(15)
Fe2 C51 C52 C53 58.96(13)
C55 C51 C52 Fe2 -59.12(11)
B2 C51 C52 Fe2 124.25(16)
C83 Fe2 C52 C51 -173.27(11)
C53 Fe2 C52 C51 119.82(17)
C84 Fe2 C52 C51 145.7(4)
C82 Fe2 C52 C51 -131.22(12)
C85 Fe2 C52 C51 -48.9(2)
C54 Fe2 C52 C51 82.43(12)
C81 Fe2 C52 C51 -87.03(13)
C55 Fe2 C52 C51 38.68(10)
C83 Fe2 C52 C53 66.91(17)
C84 Fe2 C52 C53 25.9(5)
C82 Fe2 C52 C53 108.96(15)
C85 Fe2 C52 C53 -168.76(19)
C54 Fe2 C52 C53 -37.39(13)
C81 Fe2 C52 C53 153.15(14)
C55 Fe2 C52 C53 -81.14(14)
C51 Fe2 C52 C53 -119.82(17)
C51 C52 C53 C54 0.2(2)
Fe2 C52 C53 C54 59.97(13)
C51 C52 C53 Fe2 -59.81(13)
C83 Fe2 C53 C54 107.53(13)
C84 Fe2 C53 C54 67.87(15)
C52 Fe2 C53 C54 -119.05(17)
C82 Fe2 C53 C54 150.42(13)
C85 Fe2 C53 C54 40.2(4)
C81 Fe2 C53 C54 -176.87(16)
C55 Fe2 C53 C54 -37.62(11)
C51 Fe2 C53 C54 -81.75(12)
C83 Fe2 C53 C52 -133.42(14)
C84 Fe2 C53 C52 -173.08(13)
C82 Fe2 C53 C52 -90.53(15)
C85 Fe2 C53 C52 159.2(3)
C54 Fe2 C53 C52 119.05(17)
C81 Fe2 C53 C52 -57.8(2)
C55 Fe2 C53 C52 81.43(13)
C51 Fe2 C53 C52 37.31(12)
C52 C53 C54 C55 -0.1(2)
Fe2 C53 C54 C55 59.52(13)
C52 C53 C54 Fe2 -59.62(13)
C83 Fe2 C54 C53 -88.50(14)
C84 Fe2 C54 C53 -130.06(13)
C52 Fe2 C54 C53 38.17(11)
C82 Fe2 C54 C53 -57.0(2)
C85 Fe2 C54 C53 -167.99(12)
C81 Fe2 C54 C53 173.6(3)
C55 Fe2 C54 C53 119.34(17)
C51 Fe2 C54 C53 82.04(12)
C83 Fe2 C54 C55 152.16(13)
C53 Fe2 C54 C55 -119.34(17)
C84 Fe2 C54 C55 110.60(13)
C52 Fe2 C54 C55 -81.17(12)
C82 Fe2 C54 C55 -176.39(17)
C85 Fe2 C54 C55 72.66(15)
C81 Fe2 C54 C55 54.2(4)
C51 Fe2 C54 C55 -37.30(11)
C53 C54 C55 C51 0.0(2)
Fe2 C54 C55 C51 59.27(12)
C53 C54 C55 Fe2 -59.28(13)
C52 C51 C55 C54 0.11(19)
B2 C51 C55 C54 176.87(15)
Fe2 C51 C55 C54 -58.89(12)
C52 C51 C55 Fe2 58.99(11)
B2 C51 C55 Fe2 -124.24(15)
C83 Fe2 C55 C54 -51.2(2)
C53 Fe2 C55 C54 37.38(13)
C84 Fe2 C55 C54 -84.73(14)
C52 Fe2 C55 C54 81.83(13)
C82 Fe2 C55 C54 168.5(5)
C85 Fe2 C55 C54 -127.41(14)
C81 Fe2 C55 C54 -166.04(14)
C51 Fe2 C55 C54 120.32(17)
C83 Fe2 C55 C51 -171.52(15)
C53 Fe2 C55 C51 -82.94(12)
C84 Fe2 C55 C51 154.95(11)
C52 Fe2 C55 C51 -38.49(10)
C82 Fe2 C55 C51 48.2(6)
C85 Fe2 C55 C51 112.27(12)
C54 Fe2 C55 C51 -120.32(17)
C81 Fe2 C55 C51 73.64(15)
O1 B2 N61 C66 63.4(2)
C51 B2 N61 C66 -65.0(2)
N71 B2 N61 C66 -178.86(15)
O1 B2 N61 C62 -119.54(15)
C51 B2 N61 C62 111.99(15)
N71 B2 N61 C62 -1.85(15)
C66 N61 C62 C63 1.2(2)
B2 N61 C62 C63 -176.03(15)
C66 N61 C62 C72 179.58(14)
B2 N61 C62 C72 2.38(18)
N61 C62 C63 C64 -0.3(3)
C72 C62 C63 C64 -178.41(17)
C62 C63 C64 C65 -0.4(3)
C63 C64 C65 C66 0.3(3)
C62 N61 C66 C65 -1.2(3)
B2 N61 C66 C65 175.56(16)
C64 C65 C66 N61 0.5(3)
O1 B2 N71 C76 -62.2(2)
C51 B2 N71 C76 67.5(2)
N61 B2 N71 C76 -179.80(15)
O1 B2 N71 C72 118.32(15)
C51 B2 N71 C72 -112.04(15)
N61 B2 N71 C72 0.69(15)
C76 N71 C72 C73 0.4(2)
B2 N71 C72 C73 179.94(15)
C76 N71 C72 C62 -179.00(14)
B2 N71 C72 C62 0.55(18)
N61 C62 C72 N71 -1.84(19)
C63 C62 C72 N71 176.41(17)
N61 C62 C72 C73 178.83(17)
C63 C62 C72 C73 -2.9(3)
N71 C72 C73 C74 -1.6(3)
C62 C72 C73 C74 177.67(17)
C72 C73 C74 C75 1.7(3)
C73 C74 C75 C76 -0.6(3)
C72 N71 C76 C75 0.7(2)
B2 N71 C76 C75 -178.74(16)
C74 C75 C76 N71 -0.6(3)
C83 Fe2 C81 C85 -80.63(15)
C53 Fe2 C81 C85 -166.20(17)
C84 Fe2 C81 C85 -37.35(14)
C52 Fe2 C81 C85 153.57(13)
C82 Fe2 C81 C85 -119.12(19)
C54 Fe2 C81 C85 22.8(4)
C55 Fe2 C81 C85 67.10(16)
C51 Fe2 C81 C85 109.37(13)
C83 Fe2 C81 C82 38.49(15)
C53 Fe2 C81 C82 -47.1(2)
C84 Fe2 C81 C82 81.77(16)
C52 Fe2 C81 C82 -87.32(15)
C85 Fe2 C81 C82 119.12(19)
C54 Fe2 C81 C82 141.9(3)
C55 Fe2 C81 C82 -173.79(14)
C51 Fe2 C81 C82 -131.51(14)
C85 C81 C82 C83 -0.4(2)
Fe2 C81 C82 C83 -59.86(14)
C85 C81 C82 Fe2 59.44(14)
C53 Fe2 C82 C83 -84.58(16)
C84 Fe2 C82 C83 37.04(15)
C52 Fe2 C82 C83 -129.33(14)
C85 Fe2 C82 C83 80.45(16)
C54 Fe2 C82 C83 -46.7(2)
C81 Fe2 C82 C83 117.8(2)
C55 Fe2 C82 C83 147.7(5)
C51 Fe2 C82 C83 -170.93(13)
C83 Fe2 C82 C81 -117.8(2)
C53 Fe2 C82 C81 157.59(13)
C84 Fe2 C82 C81 -80.79(15)
C52 Fe2 C82 C81 112.84(14)
C85 Fe2 C82 C81 -37.37(14)
C54 Fe2 C82 C81 -164.55(17)
C55 Fe2 C82 C81 29.9(6)
C51 Fe2 C82 C81 71.24(17)
C81 C82 C83 C84 0.5(2)
Fe2 C82 C83 C84 -59.66(14)
C81 C82 C83 Fe2 60.19(14)
C53 Fe2 C83 C84 -127.64(14)
C52 Fe2 C83 C84 -166.98(13)
C82 Fe2 C83 C84 119.5(2)
C85 Fe2 C83 C84 37.58(14)
C54 Fe2 C83 C84 -85.05(15)
C81 Fe2 C83 C84 81.07(15)
C55 Fe2 C83 C84 -51.3(2)
C51 Fe2 C83 C84 165.1(4)
C53 Fe2 C83 C82 112.84(15)
C84 Fe2 C83 C82 -119.5(2)
C52 Fe2 C83 C82 73.50(17)
C85 Fe2 C83 C82 -81.94(16)
C54 Fe2 C83 C82 155.44(15)
C81 Fe2 C83 C82 -38.44(15)
C55 Fe2 C83 C82 -170.77(16)
C51 Fe2 C83 C82 45.6(5)
C82 C83 C84 C85 -0.4(2)
Fe2 C83 C84 C85 -60.00(14)
C82 C83 C84 Fe2 59.57(15)
C53 Fe2 C84 C83 71.51(17)
C52 Fe2 C84 C83 50.4(5)
C82 Fe2 C84 C83 -37.73(14)
C85 Fe2 C84 C83 -119.1(2)
C54 Fe2 C84 C83 109.87(14)
C81 Fe2 C84 C83 -81.78(15)
C55 Fe2 C84 C83 152.01(13)
C51 Fe2 C84 C83 -175.31(13)
C83 Fe2 C84 C85 119.1(2)
C53 Fe2 C84 C85 -169.39(14)
C52 Fe2 C84 C85 169.5(4)
C82 Fe2 C84 C85 81.37(16)
C54 Fe2 C84 C85 -131.02(14)
C81 Fe2 C84 C85 37.32(14)
C55 Fe2 C84 C85 -88.88(15)
C51 Fe2 C84 C85 -56.2(2)
C83 C84 C85 C81 0.2(2)
Fe2 C84 C85 C81 -59.72(14)
C83 C84 C85 Fe2 59.89(14)
C82 C81 C85 C84 0.2(2)
Fe2 C81 C85 C84 59.43(14)
C82 C81 C85 Fe2 -59.27(14)
C83 Fe2 C85 C84 -37.41(15)
C53 Fe2 C85 C84 35.1(4)
C52 Fe2 C85 C84 -175.05(18)
C82 Fe2 C85 C84 -81.57(16)
C54 Fe2 C85 C84 66.87(17)
C81 Fe2 C85 C84 -119.5(2)
C55 Fe2 C85 C84 107.59(14)
C51 Fe2 C85 C84 151.03(13)
C83 Fe2 C85 C81 82.04(15)
C53 Fe2 C85 C81 154.5(3)
C84 Fe2 C85 C81 119.5(2)
C52 Fe2 C85 C81 -55.6(2)
C82 Fe2 C85 C81 37.88(14)
C54 Fe2 C85 C81 -173.68(12)
C55 Fe2 C85 C81 -132.96(13)
C51 Fe2 C85 C81 -89.52(14)
